data_2002092
loop_
_publ_author_name
'Gao, Y.'
'Guery, J.'
'Jacoboni, C.'

_publ_section_title
;
 FeCl~3~ behavior in acetonitrile: structures of
 [FeCl~2~(CH~3~CN)~4~][FeCl~4~] and
 [AlCl(CH~3~CN)~5~][FeCl~4~]~2~.CH~3~CN
;
_journal_issue 1
_journal_name_full 'Acta Crystallographica Section C'
_journal_page_first 147
_journal_page_last 151
_journal_paper_doi 10.1107/S0108270192009892
_journal_volume 49
_journal_year 1993
_chemical_formula_moiety 'C8 H12 Cl2 Fe N4 1+ , Cl4 Fe 1-'
_chemical_formula_structural '[FeCl2(CH3CN)4][FeCl4]'
_chemical_formula_sum 'C8 H12 Cl6 Fe2 N4'
_chemical_formula_weight 488.62
_space_group_IT_number 33
_symmetry_cell_setting orthorhombic
_symmetry_space_group_name_Hall 'P 2c -2n'
_symmetry_space_group_name_H-M 'P n a 21'
_cell_angle_alpha 90
_cell_angle_beta 90
_cell_angle_gamma 90
_cell_formula_units_Z 4
_cell_length_a 13.4670(10)
_cell_length_b 14.8790(10)
_cell_length_c 10.1125(8)
_cell_measurement_reflns_used 36
_cell_measurement_temperature 293
_cell_measurement_theta_max 16
_cell_measurement_theta_min 15
_cell_volume 2026.3(3)
_computing_cell_refinement DIF4
_computing_data_collection DIF4
_computing_data_reduction REDU4
_computing_molecular_graphics 'Schakal (Keller, 1988)'
_computing_structure_refinement Shelx76
_computing_structure_solution 'Shelx76 (option TANG)'
_diffrn_ambient_temperature 293
_diffrn_measurement_device 'STOE-Siemens AED2'
_diffrn_measurement_method \q/2\q
_diffrn_radiation_monochromator graphite
_diffrn_radiation_source 'Fine focus Siemens Mo X-ray tube'
_diffrn_radiation_type 'Mo K\a'
_diffrn_radiation_wavelength 0.71073
_diffrn_reflns_av_R_equivalents 0.01
_diffrn_reflns_limit_h_max 20
_diffrn_reflns_limit_h_min -4
_diffrn_reflns_limit_k_max 23
_diffrn_reflns_limit_k_min 0
_diffrn_reflns_limit_l_max 16
_diffrn_reflns_limit_l_min -16
_diffrn_reflns_number 6069
_diffrn_reflns_theta_max 30
_diffrn_reflns_theta_min 2.5
_diffrn_standards_decay_% 22.5
_diffrn_standards_interval_time 60
_diffrn_standards_number 3
_exptl_absorpt_coefficient_mu 22.14
_exptl_absorpt_correction_T_max 0.7123
_exptl_absorpt_correction_T_min 0.4351
_exptl_absorpt_correction_type 'Gaussian (Shelx76; Sheldrick, 1976)'
_exptl_crystal_colour red
_exptl_crystal_density_diffrn 1.602
_exptl_crystal_description needle
_exptl_crystal_F_000 968
_exptl_crystal_size_max 0.38
_exptl_crystal_size_mid 0.27
_exptl_crystal_size_min 0.27
_refine_diff_density_max 0.35
_refine_diff_density_min -0.37
_refine_ls_extinction_method none
_refine_ls_goodness_of_fit_obs 1.38
_refine_ls_hydrogen_treatment refall
_refine_ls_matrix_type full
_refine_ls_number_constraints 0
_refine_ls_number_parameters 193
_refine_ls_number_reflns 1639
_refine_ls_number_restraints 0
_refine_ls_R_factor_obs 0.035
_refine_ls_shift/esd_max 0.012
_refine_ls_structure_factor_coef F
_refine_ls_weighting_scheme unit
_refine_ls_wR_factor_obs 0.035
_reflns_number_observed 1639
_reflns_number_total 4297
_reflns_observed_criterion I>3.0\s(I)
_cod_data_source_file du1009.cif
_cod_data_source_block fecl3
_cod_original_cell_volume 2026.29
_cod_database_code 2002092

loop_
_symmetry_equiv_pos_as_xyz
+x,+y,+z
-x,-y,1/2+z
1/2+x,1/2-y,+z
1/2-x,1/2+y,1/2+z

loop_
_atom_site_aniso_label
_atom_site_aniso_U_11
_atom_site_aniso_U_22
_atom_site_aniso_U_33
_atom_site_aniso_U_12
_atom_site_aniso_U_13
_atom_site_aniso_U_23
_atom_site_aniso_type_symbol
Fe(1) 0.0439(5) 0.0433(5) 0.0486(5) -0.0014(5) 0.0040(10) -0.0026(7) Fe
Fe(2) 0.0404(5) 0.0470(5) 0.0544(6) 0.0009(5) -0.0019(9) -0.0028(9) Fe
Cl(1) 0.089(2) 0.067(2) 0.059(2) -0.022(2) 0.013(2) 0.0040(10) Cl
Cl(2) 0.085(2) 0.070(2) 0.063(2) -0.015(2) 0.002(2) -0.0200(10) Cl
Cl(3) 0.097(2) 0.095(2) 0.0580(10) -0.003(2) -0.006(2) -0.017(2) Cl
Cl(4) 0.0430(10) 0.084(2) 0.150(3) 0.0060(10) -0.017(2) 0.009(3) Cl
Cl(5) 0.075(2) 0.0620(10) 0.097(2) 0.0110(10) -0.006(2) -0.0250(10) Cl
Cl(6) 0.084(2) 0.085(2) 0.094(2) -0.008(2) 0.015(2) 0.033(2) Cl
N(1) 0.057(4) 0.053(4) 0.086(6) 0.010(3) 0.005(6) 0.011(5) N
N(2) 0.049(4) 0.060(4) 0.068(5) 0.001(3) -0.002(5) 0.002(5) N
N(3) 0.049(5) 0.052(5) 0.057(5) 0.004(4) 0.006(4) 0.004(4) N
N(4) 0.052(5) 0.050(4) 0.059(5) 0.002(4) -0.003(4) 0.002(4) N
C(1) 0.043(4) 0.058(4) 0.054(5) -0.011(3) -0.002(6) -0.004(6) C
C(3) 0.061(5) 0.046(5) 0.066(7) 0.013(4) 0.005(5) 0.007(4) C
C(5) 0.053(6) 0.046(5) 0.061(6) 0.010(4) -0.010(5) 0.011(5) C
C(7) 0.053(5) 0.050(5) 0.048(5) 0.011(4) 0.006(4) 0.000(4) C
C(2) 0.048(4) 0.066(5) 0.087(6) 0.010(4) 0.008(9) -0.003(8) C
C(4) 0.046(5) 0.076(7) 0.099(8) 0.019(5) -0.005(6) 0.011(6) C
C(6) 0.085(8) 0.053(6) 0.099(9) 0.006(6) -0.030(7) -0.022(6) C
C(8) 0.100(9) 0.078(7) 0.073(7) 0.008(7) 0.025(7) 0.022(6) C

loop_
_atom_site_label
_atom_site_fract_x
_atom_site_fract_y
_atom_site_fract_z
_atom_site_U_iso_or_equiv
_atom_site_thermal_displace_type
_atom_site_calc_flag
_atom_site_calc_attached_atom
_atom_site_refinement_flags
_atom_site_disorder_group
_atom_site_type_symbol
Fe(1) 0.60650(10) 0.42170(10) 0.5 0.0453(5) Uani ? ? ? ? Fe
Fe(2) 0.56000(10) 0.88140(10) 0.5002(2) 0.0473(5) Uani ? ? ? ? Fe
Cl(1) 0.5523(3) 0.3456(2) 0.6730(3) 0.072(2) Uani ? ? ? ? Cl
Cl(2) 0.5635(3) 0.3249(2) 0.3397(3) 0.073(2) Uani ? ? ? ? Cl
Cl(3) 0.6074(2) 0.9072(2) 0.7000(3) 0.084(2) Uani ? ? ? ? Cl
Cl(4) 0.3990(2) 0.8888(2) 0.4810(5) 0.093(2) Uani ? ? ? ? Cl
Cl(5) 0.6125(2) 0.7488(2) 0.4375(3) 0.078(2) Uani ? ? ? ? Cl
Cl(6) 0.6291(2) 0.9835(2) 0.3723(3) 0.088(2) Uani ? ? ? ? Cl
N(1) 0.7554(5) 0.3788(4) 0.5150(10) 0.065(5) Uani ? ? ? ? N
N(2) 0.4794(5) 0.5044(4) 0.4840(10) 0.059(4) Uani ? ? ? ? N
N(3) 0.6663(6) 0.5119(6) 0.3479(8) 0.053(5) Uani ? ? ? ? N
N(4) 0.6565(7) 0.5299(6) 0.6238(8) 0.054(5) Uani ? ? ? ? N
C(1) 0.4244(5) 0.5621(5) 0.4890(10) 0.052(4) Uani ? ? ? ? C
C(3) 0.8381(7) 0.3708(5) 0.5330(9) 0.058(6) Uani ? ? ? ? C
C(5) 0.6825(7) 0.5896(6) 0.68440(10) 0.053(5) Uani ? ? ? ? C
C(7) 0.6983(7) 0.5597(6) 0.2755(9) 0.050(2) Uani ? ? ? ? C
C(2) 0.3547(6) 0.6359(5) 0.497(2) 0.067(5) Uani ? ? ? ? C
C(4) 0.9449(6) 0.3616(7) 0.5530(10) 0.074(7) Uani ? ? ? ? C
C(6) 0.7170(9) 0.6680(7) 0.7600(10) 0.079(7) Uani ? ? ? ? C
C(8) 0.7410(10) 0.6230(8) 0.1790(10) 0.084(8) Uani ? ? ? ? C
H(1) 0.3087(6) 0.6572(5) 0.416(2) 0.110(10) Uiso ? ? G ? H
H(2) 0.4033(6) 0.6902(5) 0.525(2) 0.110(10) Uiso ? ? G ? H
H(3) 0.3082(6) 0.6174(5) 0.579(2) 0.110(10) Uiso ? ? G ? H
H(4) 0.9706(6) 0.3004(7) 0.5990(10) 0.110(10) Uiso ? ? G ? H
H(5) 0.9683(6) 0.4185(7) 0.6120(10) 0.110(10) Uiso ? ? G ? H
H(6) 0.9758(6) 0.3670(7) 0.4550(10) 0.110(10) Uiso ? ? G ? H
H(7) 0.7252(9) 0.6399(7) 0.8570(10) 0.110(10) Uiso ? ? G ? H
H(8) 0.6684(9) 0.7256(7) 0.7640(10) 0.110(10) Uiso ? ? G ? H
H(9) 0.7889(9) 0.6884(7) 0.7230(10) 0.110(10) Uiso ? ? G ? H
H(10) 0.6890(10) 0.6769(8) 0.1700(10) 0.110(10) Uiso ? ? G ? H
H(11) 0.7620(10) 0.6009(8) 0.0820(10) 0.110(10) Uiso ? ? G ? H
H(12) 0.8050(10) 0.6463(8) 0.2320(10) 0.110(10) Uiso ? ? G ? H

loop_
_atom_type_symbol
_atom_type_description
_atom_type_scat_dispersion_real
_atom_type_scat_dispersion_imag
_atom_type_scat_source
Fe Fe3+ 0.301 0.845 International_Tables_Vol_IV_Table_2.2B
Cl Cl1- 0.132 0.159 International_Tables_Vol_IV_Table_2.2B
C C 0.002 0.002 Acta_Cryst.,_A24_(1968)
H H 0.0 0.0 Acta_Cryst.,_A24_(1968)
N N 0.004 0.003 Acta_Cryst.,_A24_(1968)

loop_
_geom_angle_atom_site_label_1
_geom_angle_atom_site_label_2
_geom_angle_atom_site_label_3
_geom_angle_site_symmetry_1
_geom_angle_site_symmetry_2
_geom_angle_site_symmetry_3
_geom_angle
_geom_angle_publ_flag
N(1) Fe(1) N(2) . . . 161.9(3) yes
N(1) Fe(1) N(4) . . . 83.6(3) yes
N(1) Fe(1) N(3) . . . 83.4(3) yes
N(1) Fe(1) Cl(1) . . . 96.0(3) yes
N(1) Fe(1) Cl(2) . . . 95.8(3) yes
N(2) Fe(1) N(4) . . . 82.1(3) yes
N(2) Fe(1) N(3) . . . 83.5(3) yes
N(2) Fe(1) Cl(1) . . . 95.3(3) yes
N(2) Fe(1) Cl(2) . . . 96.3(3) yes
N(4) Fe(1) N(3) . . . 80.5(3) yes
N(4) Fe(1) Cl(1) . . . 91.5(2) yes
N(4) Fe(1) Cl(2) . . . 169.4(2) yes
N(3) Fe(1) Cl(1) . . . 172.0(2) yes
N(3) Fe(1) Cl(2) . . . 88.9(2) yes
Cl(1) Fe(1) Cl(2) . . . 99.10(10) yes
Cl(3) Fe(2) Cl(4) . . . 111.7(2) yes
Cl(3) Fe(2) Cl(5) . . . 109.70(10) yes
Cl(3) Fe(2) Cl(6) . . . 107.60(10) yes
Cl(4) Fe(2) Cl(5) . . . 110.00(10) yes
Cl(4) Fe(2) Cl(6) . . . 109.50(10) yes
Cl(5) Fe(2) Cl(6) . . . 108.30(10) yes
N(4) C(5) C(6) . . . 178.0(10) yes
N(1) C(3) C(4) . . . 178.0(10) yes
N(2) C(1) C(2) . . . 179.0(10) yes
N(3) C(7) C(8) . . . 180.0(10) yes

loop_
_geom_contact_atom_site_label_1
_geom_contact_atom_site_label_2
_geom_contact_distance
_geom_contact_site_symmetry_1
_geom_contact_site_symmetry_2
_geom_contact_publ_flag
Fe(1) N(1) 2.109(7) . . yes
Fe(1) N(2) 2.114(6) . . yes
Fe(1) N(4) 2.149(8) . . yes
Fe(1) N(3) 2.195(8) . . yes
Fe(1) Cl(1) 2.207(3) . . yes
Fe(1) Cl(2) 2.244(3) . . yes
Fe(2) Cl(3) 2.154(3) . . yes
Fe(2) Cl(4) 2.179(2) . . yes
Fe(2) Cl(5) 2.190(3) . . yes
Fe(2) Cl(6) 2.202(4) . . yes
Cl(1) N(4) 3.121(9) . . yes
Cl(1) N(2) 3.194(9) . . yes
Cl(1) N(1) 3.208(9) . . yes
Cl(1) Cl(2) 3.388(5) . . yes
Cl(2) N(3) 3.109(9) . . yes
Cl(2) N(1) 3.232(9) . . yes
Cl(2) N(2) 3.247(8) . . yes
Cl(3) Cl(6) 3.516(5) . . yes
Cl(3) Cl(5) 3.551(5) . . yes
Cl(3) Cl(4) 3.585(5) . . yes
Cl(4) Cl(6) 3.577(4) . . yes
Cl(4) Cl(5) 3.578(4) . . yes
Cl(5) Cl(6) 3.561(4) . . yes
N(1) N(4) 2.840(10) . . yes
N(1) N(3) 2.860(10) . . yes
N(2) N(4) 2.800(10) . . yes
N(2) N(3) 2.870(10) . . yes
N(3) N(4) 2.810(10) . . yes
N(1) C(3) 1.140(10) . . yes
N(2) C(1) 1.130(10) . . yes
N(3) C(7) 1.110(10) . . yes
N(4) C(5) 1.130(10) . . yes
C(1) C(2) 1.450(10) . . yes
C(3) C(4) 1.460(10) . . yes
C(5) C(6) 1.470(10) . . yes
C(7) C(8) 1.47(2) . . yes
